data_7039377
loop_
_publ_author_name
'Knight, James C.'
'Amoroso, Angelo J.'
'Edwards, Peter G.'
'Singh, Neha'
'Ward, Benjamin D.'

_publ_section_title
;
 Shaping and enforcing coordination spheres: probing the ability of
 tripodal ligands to favour trigonal prismatic geometry.
;
_journal_issue 26
_journal_name_full 'Dalton transactions (Cambridge, England : 2003)'
_journal_page_first 10630
_journal_page_last 10642
_journal_paper_doi 10.1039/c6dt01165a
_journal_volume 45
_journal_year 2016
_chemical_formula_sum 'C26 H19 Br Cl N5 Ni O5'
_chemical_formula_weight 655.53
_space_group_crystal_system monoclinic
_space_group_IT_number 14
_space_group_name_Hall '-P 2yn'
_space_group_name_H-M_alt 'P 1 21/n 1'
_symmetry_space_group_name_Hall '-P 2yn'
_symmetry_space_group_name_H-M 'P 1 21/n 1'
_atom_sites_solution_hydrogens geom
_atom_sites_solution_primary ddifmap?
_audit_creation_method SHELXL-2014/7
_audit_update_record
;
2016-03-22 deposited with the CCDC.
2016-05-30 downloaded from the CCDC.
;
_cell_angle_alpha 90
_cell_angle_beta 101.8620(10)
_cell_angle_gamma 90
_cell_formula_units_Z 4
_cell_length_a 12.4513(3)
_cell_length_b 10.2182(3)
_cell_length_c 20.2607(6)
_cell_measurement_reflns_used 18091
_cell_measurement_temperature 150(2)
_cell_measurement_theta_max 27.48
_cell_measurement_theta_min 2.91
_cell_volume 2522.72(12)
_computing_cell_refinement 'HKL Scalepack (Otwinowski & Minor 1997)'
_computing_data_collection 'Collect (Nonius BV, 1997-2000)'
_computing_data_reduction
;
HKL Denzo and Scalepack (Otwinowski & Minor 1997
;
_computing_structure_refinement 'SHELXL-2014/7 (Sheldrick, 2014)'
_computing_structure_solution 'SHELXT (Sheldrick, 2014)'
_diffrn_ambient_temperature 150(2)
_diffrn_detector_area_resol_mean 9
_diffrn_measured_fraction_theta_full 0.998
_diffrn_measured_fraction_theta_max 0.995
_diffrn_measurement_device_type KappaCCD
_diffrn_measurement_method 'profile from \w scans'
_diffrn_radiation_type MoK\a
_diffrn_radiation_wavelength 0.71073
_diffrn_reflns_av_R_equivalents 0.1351
_diffrn_reflns_av_unetI/netI 0.1040
_diffrn_reflns_Laue_measured_fraction_full 0.998
_diffrn_reflns_Laue_measured_fraction_max 0.995
_diffrn_reflns_limit_h_max 15
_diffrn_reflns_limit_h_min -16
_diffrn_reflns_limit_k_max 13
_diffrn_reflns_limit_k_min -12
_diffrn_reflns_limit_l_max 26
_diffrn_reflns_limit_l_min -26
_diffrn_reflns_number 21051
_diffrn_reflns_point_group_measured_fraction_full 0.998
_diffrn_reflns_point_group_measured_fraction_max 0.995
_diffrn_reflns_theta_full 25.242
_diffrn_reflns_theta_max 27.431
_diffrn_reflns_theta_min 2.921
_diffrn_source 'fine-focus sealed tube'
_exptl_absorpt_coefficient_mu 2.508
_exptl_absorpt_correction_T_max 0.604
_exptl_absorpt_correction_T_min 0.515
_exptl_absorpt_correction_type multi-scan
_exptl_absorpt_process_details 'Sortav (Blessing, 1995)'
_exptl_crystal_colour purple
_exptl_crystal_density_diffrn 1.726
_exptl_crystal_description block
_exptl_crystal_F_000 1320
_exptl_crystal_size_max 0.260
_exptl_crystal_size_mid 0.220
_exptl_crystal_size_min 0.200
_refine_diff_density_max 0.857
_refine_diff_density_min -1.521
_refine_diff_density_rms 0.153
_refine_ls_extinction_method none
_refine_ls_goodness_of_fit_ref 1.137
_refine_ls_hydrogen_treatment mixed
_refine_ls_matrix_type full
_refine_ls_number_parameters 354
_refine_ls_number_reflns 5720
_refine_ls_number_restraints 1
_refine_ls_restrained_S_all 1.137
_refine_ls_R_factor_all 0.1098
_refine_ls_R_factor_gt 0.0678
_refine_ls_shift/su_max 0.001
_refine_ls_shift/su_mean 0.000
_refine_ls_structure_factor_coef Fsqd
_refine_ls_weighting_details 'w=1/[\s^2^(Fo^2^)+(0.1000P)^2^] where P=(Fo^2^+2Fc^2^)/3'
_refine_ls_weighting_scheme calc
_refine_ls_wR_factor_gt 0.1787
_refine_ls_wR_factor_ref 0.2018
_reflns_Friedel_coverage 0.000
_reflns_number_gt 3894
_reflns_number_total 5720
_reflns_threshold_expression 'I > 2\s(I)'
_cod_data_source_file c6dt01165a2.cif
_cod_data_source_block 11
_cod_depositor_comments 'Adding full bibliography for 7039371--7039378.cif.'
_cod_database_code 7039377
_shelx_shelxl_version_number 2014/7
_shelx_space_group_comment
;
The symmetry employed for this shelxl refinement is uniquely defined
by the following loop, which should always be used as a source of
symmetry information in preference to the above space-group names.
They are only intended as comments.
;
_shelx_estimated_absorpt_t_min 0.562
_shelx_estimated_absorpt_t_max 0.634

loop_
_space_group_symop_operation_xyz
'x, y, z'
'-x+1/2, y+1/2, -z+1/2'
'-x, -y, -z'
'x-1/2, -y-1/2, z-1/2'

loop_
_atom_site_label
_atom_site_type_symbol
_atom_site_fract_x
_atom_site_fract_y
_atom_site_fract_z
_atom_site_U_iso_or_equiv
_atom_site_adp_type
_atom_site_occupancy
_atom_site_site_symmetry_order
_atom_site_calc_flag
_atom_site_refinement_flags_posn
_atom_site_refinement_flags_adp
Br1 Br 0.24730(6) 0.14142(6) 0.60618(3) 0.0319(2) Uani 1 1 d . .
Ni1 Ni 0.24762(6) 0.38620(6) 0.58314(3) 0.0166(2) Uani 1 1 d . .
Cl1 Cl 0.80503(13) 0.56917(14) 0.85764(8) 0.0282(4) Uani 1 1 d . .
O1 O 0.2820(4) 0.7044(3) 0.74113(19) 0.0239(9) Uani 1 1 d D .
H1 H 0.282(6) 0.6754(9) 0.7790(11) 0.036 Uiso 1 1 calc DR U
O2 O 0.7884(4) 0.4853(4) 0.7994(2) 0.0390(12) Uani 1 1 d . .
O3 O 0.7543(5) 0.6934(5) 0.8388(3) 0.0571(16) Uani 1 1 d . .
O4 O 0.7562(4) 0.5116(4) 0.9085(2) 0.0341(11) Uani 1 1 d . .
O5 O 0.9208(4) 0.5868(5) 0.8831(3) 0.0474(13) Uani 1 1 d . .
N1 N 0.3746(4) 0.4082(4) 0.6690(2) 0.0192(10) Uani 1 1 d . .
N2 N 0.1383(4) 0.4424(4) 0.6385(2) 0.0182(10) Uani 1 1 d . .
N3 N 0.0858(4) 0.3363(5) 0.5195(2) 0.0247(11) Uani 1 1 d . .
N4 N 0.2844(4) 0.5796(4) 0.5765(2) 0.0202(10) Uani 1 1 d . .
N5 N 0.3225(4) 0.3840(4) 0.5000(2) 0.0201(10) Uani 1 1 d . .
C1 C 0.2730(5) 0.6005(5) 0.6951(3) 0.0187(12) Uani 1 1 d . .
C2 C 0.3682(5) 0.5035(5) 0.7138(3) 0.0198(12) Uani 1 1 d . .
C3 C 0.4464(5) 0.5182(6) 0.7722(3) 0.0249(13) Uani 1 1 d . .
H3 H 0.4385 0.5838 0.8040 0.030 Uiso 1 1 calc R U
C4 C 0.5366(5) 0.4363(7) 0.7839(3) 0.0331(15) Uani 1 1 d . .
H4 H 0.5913 0.4444 0.8240 0.040 Uiso 1 1 calc R U
C5 C 0.5461(5) 0.3412(6) 0.7358(3) 0.0293(14) Uani 1 1 d . .
H5 H 0.6085 0.2856 0.7419 0.035 Uiso 1 1 calc R U
C6 C 0.4645(5) 0.3298(5) 0.6802(3) 0.0217(13) Uani 1 1 d . .
H6 H 0.4706 0.2644 0.6479 0.026 Uiso 1 1 calc R U
C7 C 0.1622(5) 0.5316(5) 0.6876(3) 0.0202(12) Uani 1 1 d . .
C8 C 0.0883(5) 0.5595(6) 0.7279(3) 0.0273(14) Uani 1 1 d . .
H8 H 0.1059 0.6228 0.7628 0.033 Uiso 1 1 calc R U
C9 C -0.0106(6) 0.4955(6) 0.7175(3) 0.0339(16) Uani 1 1 d . .
H9 H -0.0601 0.5106 0.7467 0.041 Uiso 1 1 calc R U
C10 C -0.0383(6) 0.4080(6) 0.6637(3) 0.0310(15) Uani 1 1 d . .
H10 H -0.1077 0.3658 0.6540 0.037 Uiso 1 1 calc R U
C11 C 0.0401(5) 0.3849(5) 0.6247(3) 0.0204(12) Uani 1 1 d . .
C12 C 0.0157(5) 0.3100(5) 0.5607(3) 0.0235(13) Uani 1 1 d . .
C13 C -0.0688(5) 0.2208(6) 0.5459(3) 0.0277(14) Uani 1 1 d . .
H13 H -0.1155 0.2051 0.5767 0.033 Uiso 1 1 calc R U
C14 C -0.0841(6) 0.1547(7) 0.4852(4) 0.0395(18) Uani 1 1 d . .
H14 H -0.1381 0.0880 0.4747 0.047 Uiso 1 1 calc R U
C15 C -0.0191(6) 0.1881(8) 0.4399(3) 0.0431(18) Uani 1 1 d . .
H15 H -0.0325 0.1506 0.3961 0.052 Uiso 1 1 calc R U
C16 C 0.0652(6) 0.2762(7) 0.4591(3) 0.0337(15) Uani 1 1 d . .
H16 H 0.1110 0.2956 0.4282 0.040 Uiso 1 1 calc R U
C17 C 0.2913(5) 0.6620(5) 0.6287(3) 0.0184(12) Uani 1 1 d . .
C18 C 0.3282(5) 0.7894(6) 0.6253(3) 0.0288(14) Uani 1 1 d . .
H18 H 0.3295 0.8483 0.6617 0.035 Uiso 1 1 calc R U
C19 C 0.3632(6) 0.8292(6) 0.5680(3) 0.0298(14) Uani 1 1 d . .
H19 H 0.3869 0.9168 0.5643 0.036 Uiso 1 1 calc R U
C20 C 0.3639(5) 0.7417(5) 0.5160(3) 0.0261(14) Uani 1 1 d . .
H20 H 0.3910 0.7668 0.4773 0.031 Uiso 1 1 calc R U
C21 C 0.3240(5) 0.6164(5) 0.5216(3) 0.0212(13) Uani 1 1 d . .
C22 C 0.3313(5) 0.5071(5) 0.4745(3) 0.0239(13) Uani 1 1 d . .
C23 C 0.3499(6) 0.5256(6) 0.4107(3) 0.0344(16) Uani 1 1 d . .
H23 H 0.3552 0.6112 0.3934 0.041 Uiso 1 1 calc R U
C24 C 0.3607(6) 0.4149(6) 0.3716(3) 0.0375(17) Uani 1 1 d . .
H24 H 0.3727 0.4249 0.3270 0.045 Uiso 1 1 calc R U
C25 C 0.3540(6) 0.2936(6) 0.3975(3) 0.0348(16) Uani 1 1 d . .
H25 H 0.3621 0.2181 0.3716 0.042 Uiso 1 1 calc R U
C26 C 0.3351(5) 0.2811(6) 0.4625(3) 0.0272(14) Uani 1 1 d . .
H26 H 0.3312 0.1959 0.4806 0.033 Uiso 1 1 calc R U

loop_
_atom_site_aniso_label
_atom_site_aniso_U_11
_atom_site_aniso_U_22
_atom_site_aniso_U_33
_atom_site_aniso_U_23
_atom_site_aniso_U_13
_atom_site_aniso_U_12
Br1 0.0396(5) 0.0270(3) 0.0311(4) -0.0006(2) 0.0117(3) -0.0009(3)
Ni1 0.0207(4) 0.0173(4) 0.0139(4) -0.0016(3) 0.0087(3) -0.0006(3)
Cl1 0.0273(9) 0.0262(7) 0.0358(8) -0.0043(6) 0.0176(7) -0.0045(6)
O1 0.036(3) 0.0155(18) 0.020(2) -0.0068(15) 0.0068(19) -0.0036(18)
O2 0.045(3) 0.049(3) 0.029(2) -0.014(2) 0.022(2) -0.011(2)
O3 0.061(4) 0.035(3) 0.087(4) 0.024(3) 0.043(3) 0.020(3)
O4 0.043(3) 0.035(2) 0.029(2) -0.0001(19) 0.018(2) -0.003(2)
O5 0.027(3) 0.056(3) 0.062(3) -0.019(3) 0.015(3) -0.012(2)
N1 0.024(3) 0.013(2) 0.022(2) 0.0000(18) 0.009(2) -0.001(2)
N2 0.021(3) 0.017(2) 0.018(2) -0.0005(18) 0.006(2) 0.005(2)
N3 0.026(3) 0.032(3) 0.018(2) -0.004(2) 0.008(2) -0.002(2)
N4 0.022(3) 0.018(2) 0.022(2) 0.0013(18) 0.009(2) 0.003(2)
N5 0.024(3) 0.024(2) 0.016(2) -0.0018(18) 0.010(2) -0.001(2)
C1 0.023(3) 0.022(3) 0.010(2) -0.003(2) 0.003(2) -0.001(2)
C2 0.025(3) 0.020(3) 0.017(3) -0.002(2) 0.010(2) -0.007(2)
C3 0.027(4) 0.033(3) 0.015(3) -0.001(2) 0.005(3) -0.007(3)
C4 0.021(4) 0.050(4) 0.030(3) -0.001(3) 0.009(3) -0.013(3)
C5 0.018(4) 0.036(3) 0.036(4) 0.006(3) 0.010(3) 0.000(3)
C6 0.018(3) 0.024(3) 0.024(3) 0.005(2) 0.007(3) 0.000(2)
C7 0.025(4) 0.019(3) 0.018(3) 0.000(2) 0.006(2) 0.004(2)
C8 0.031(4) 0.033(3) 0.020(3) -0.011(2) 0.008(3) 0.000(3)
C9 0.031(4) 0.044(4) 0.032(3) -0.011(3) 0.019(3) 0.004(3)
C10 0.020(4) 0.041(4) 0.034(4) -0.005(3) 0.012(3) -0.003(3)
C11 0.022(3) 0.022(3) 0.019(3) -0.001(2) 0.008(2) 0.002(2)
C12 0.023(4) 0.023(3) 0.024(3) 0.001(2) 0.003(3) 0.003(3)
C13 0.017(3) 0.035(3) 0.031(3) -0.005(3) 0.006(3) -0.004(3)
C14 0.021(4) 0.049(4) 0.042(4) -0.024(3) -0.007(3) -0.003(3)
C15 0.036(5) 0.060(5) 0.031(4) -0.025(3) 0.003(3) -0.006(4)
C16 0.024(4) 0.059(4) 0.017(3) -0.006(3) 0.002(3) 0.005(3)
C17 0.023(3) 0.018(3) 0.015(3) 0.001(2) 0.007(2) 0.002(2)
C18 0.024(4) 0.020(3) 0.040(4) -0.003(3) 0.001(3) 0.000(3)
C19 0.031(4) 0.022(3) 0.036(4) 0.007(3) 0.007(3) -0.001(3)
C20 0.030(4) 0.023(3) 0.029(3) 0.007(2) 0.013(3) -0.002(3)
C21 0.022(3) 0.018(3) 0.026(3) 0.004(2) 0.011(3) 0.001(2)
C22 0.032(4) 0.022(3) 0.020(3) -0.001(2) 0.013(3) 0.001(3)
C23 0.045(5) 0.033(3) 0.032(3) 0.011(3) 0.023(3) 0.006(3)
C24 0.052(5) 0.040(4) 0.025(3) 0.000(3) 0.018(3) -0.009(3)
C25 0.047(5) 0.039(3) 0.027(3) -0.010(3) 0.025(3) -0.011(3)
C26 0.029(4) 0.024(3) 0.031(3) 0.000(2) 0.013(3) 0.000(3)

loop_
_atom_type_symbol
_atom_type_description
_atom_type_scat_dispersion_real
_atom_type_scat_dispersion_imag
_atom_type_scat_source
C C 0.0033 0.0016 'International Tables Vol C Tables 4.2.6.8 and 6.1.1.4'
H H 0.0000 0.0000 'International Tables Vol C Tables 4.2.6.8 and 6.1.1.4'
N N 0.0061 0.0033 'International Tables Vol C Tables 4.2.6.8 and 6.1.1.4'
O O 0.0106 0.0060 'International Tables Vol C Tables 4.2.6.8 and 6.1.1.4'
Br Br -0.2901 2.4595 'International Tables Vol C Tables 4.2.6.8 and 6.1.1.4'
Ni Ni 0.3393 1.1124 'International Tables Vol C Tables 4.2.6.8 and 6.1.1.4'
Cl Cl 0.1484 0.1585 'International Tables Vol C Tables 4.2.6.8 and 6.1.1.4'

loop_
_geom_angle_atom_site_label_1
_geom_angle_atom_site_label_2
_geom_angle_atom_site_label_3
_geom_angle
N2 Ni1 N4 87.01(18)
N2 Ni1 N5 156.47(19)
N4 Ni1 N5 79.21(17)
N2 Ni1 N1 89.33(18)
N4 Ni1 N1 79.09(18)
N5 Ni1 N1 106.45(19)
N2 Ni1 N3 75.67(18)
N4 Ni1 N3 111.98(19)
N5 Ni1 N3 91.82(18)
N1 Ni1 N3 160.42(17)
N2 Ni1 Br1 98.69(12)
N4 Ni1 Br1 166.78(15)
N5 Ni1 Br1 98.94(12)
N1 Ni1 Br1 89.00(11)
N3 Ni1 Br1 81.08(13)
O4 Cl1 O3 109.1(3)
O4 Cl1 O2 109.6(3)
O3 Cl1 O2 109.1(3)
O4 Cl1 O5 109.7(3)
O3 Cl1 O5 109.8(3)
O2 Cl1 O5 109.4(3)
C1 O1 H1 109.5
C2 N1 C6 118.4(5)
C2 N1 Ni1 119.7(4)
C6 N1 Ni1 121.9(4)
C11 N2 C7 120.7(5)
C11 N2 Ni1 116.9(3)
C7 N2 Ni1 122.4(4)
C16 N3 C12 116.3(5)
C16 N3 Ni1 127.9(4)
C12 N3 Ni1 108.1(4)
C17 N4 C21 119.8(5)
C17 N4 Ni1 122.3(3)
C21 N4 Ni1 116.6(3)
C26 N5 C22 118.9(5)
C26 N5 Ni1 126.7(4)
C22 N5 Ni1 112.2(3)
O1 C1 C7 111.2(4)
O1 C1 C2 111.9(5)
C7 C1 C2 111.3(4)
O1 C1 C17 105.4(4)
C7 C1 C17 113.1(5)
C2 C1 C17 103.5(4)
N1 C2 C3 121.9(6)
N1 C2 C1 116.9(5)
C3 C2 C1 121.1(5)
C2 C3 C4 119.2(6)
C2 C3 H3 120.4
C4 C3 H3 120.4
C3 C4 C5 118.9(6)
C3 C4 H4 120.6
C5 C4 H4 120.6
C6 C5 C4 118.8(6)
C6 C5 H5 120.6
C4 C5 H5 120.6
N1 C6 C5 122.6(6)
N1 C6 H6 118.7
C5 C6 H6 118.7
N2 C7 C8 120.5(5)
N2 C7 C1 116.5(5)
C8 C7 C1 122.9(5)
C9 C8 C7 119.8(5)
C9 C8 H8 120.1
C7 C8 H8 120.1
C8 C9 C10 119.6(5)
C8 C9 H9 120.2
C10 C9 H9 120.2
C11 C10 C9 117.4(6)
C11 C10 H10 121.3
C9 C10 H10 121.3
N2 C11 C10 121.7(5)
N2 C11 C12 115.2(5)
C10 C11 C12 122.7(6)
N3 C12 C13 123.9(5)
N3 C12 C11 113.2(5)
C13 C12 C11 122.9(5)
C12 C13 C14 118.5(6)
C12 C13 H13 120.7
C14 C13 H13 120.7
C13 C14 C15 118.4(6)
C13 C14 H14 120.8
C15 C14 H14 120.8
C16 C15 C14 119.3(6)
C16 C15 H15 120.3
C14 C15 H15 120.3
N3 C16 C15 123.2(6)
N3 C16 H16 118.4
C15 C16 H16 118.4
N4 C17 C18 121.2(5)
N4 C17 C1 115.8(4)
C18 C17 C1 122.4(5)
C19 C18 C17 118.9(6)
C19 C18 H18 120.5
C17 C18 H18 120.5
C18 C19 C20 120.1(5)
C18 C19 H19 119.9
C20 C19 H19 119.9
C19 C20 C21 118.4(5)
C19 C20 H20 120.8
C21 C20 H20 120.8
N4 C21 C20 121.3(5)
N4 C21 C22 113.5(4)
C20 C21 C22 124.9(5)
N5 C22 C23 121.5(5)
N5 C22 C21 115.3(5)
C23 C22 C21 123.2(5)
C22 C23 C24 118.4(6)
C22 C23 H23 120.8
C24 C23 H23 120.8
C25 C24 C23 119.9(6)
C25 C24 H24 120.1
C23 C24 H24 120.1
C24 C25 C26 119.1(6)
C24 C25 H25 120.4
C26 C25 H25 120.4
N5 C26 C25 122.2(5)
N5 C26 H26 118.9
C25 C26 H26 118.9

loop_
_geom_bond_atom_site_label_1
_geom_bond_atom_site_label_2
_geom_bond_distance
Br1 Ni1 2.5445(9)
Ni1 N2 2.017(4)
Ni1 N4 2.039(4)
Ni1 N5 2.086(4)
Ni1 N1 2.109(5)
Ni1 N3 2.216(5)
Cl1 O4 1.426(4)
Cl1 O3 1.435(5)
Cl1 O2 1.438(4)
Cl1 O5 1.439(5)
O1 C1 1.402(6)
O1 H1 0.82(2)
N1 C2 1.345(6)
N1 C6 1.357(7)
N2 C11 1.333(7)
N2 C7 1.337(7)
N3 C16 1.346(8)
N3 C12 1.354(7)
N4 C17 1.342(7)
N4 C21 1.358(7)
N5 C26 1.326(7)
N5 C22 1.373(7)
C1 C7 1.528(8)
C1 C2 1.532(8)
C1 C17 1.543(7)
C2 C3 1.378(8)
C3 C4 1.381(9)
C3 H3 0.9500
C4 C5 1.398(9)
C4 H4 0.9500
C5 C6 1.358(9)
C5 H5 0.9500
C6 H6 0.9500
C7 C8 1.380(7)
C8 C9 1.372(9)
C8 H8 0.9500
C9 C10 1.397(9)
C9 H9 0.9500
C10 C11 1.396(8)
C10 H10 0.9500
C11 C12 1.482(8)
C12 C13 1.377(9)
C13 C14 1.381(9)
C13 H13 0.9500
C14 C15 1.385(10)
C14 H14 0.9500
C15 C16 1.377(10)
C15 H15 0.9500
C16 H16 0.9500
C17 C18 1.387(8)
C18 C19 1.383(9)
C18 H18 0.9500
C19 C20 1.383(8)
C19 H19 0.9500
C20 C21 1.386(7)
C20 H20 0.9500
C21 C22 1.483(7)
C22 C23 1.374(8)
C23 C24 1.403(9)
C23 H23 0.9500
C24 C25 1.355(9)
C24 H24 0.9500
C25 C26 1.390(8)
C25 H25 0.9500
C26 H26 0.9500

loop_
_geom_hbond_atom_site_label_D
_geom_hbond_atom_site_label_H
_geom_hbond_atom_site_label_A
_geom_hbond_distance_DH
_geom_hbond_distance_HA
_geom_hbond_distance_DA
_geom_hbond_angle_DHA
_geom_hbond_site_symmetry_A
O1 H1 Br1 0.82 2.45 3.253(4) 164.7 2_556

loop_
_geom_torsion_atom_site_label_1
_geom_torsion_atom_site_label_2
_geom_torsion_atom_site_label_3
_geom_torsion_atom_site_label_4
_geom_torsion
C6 N1 C2 C3 -4.0(7)
Ni1 N1 C2 C3 177.0(4)
C6 N1 C2 C1 172.5(4)
Ni1 N1 C2 C1 -6.5(6)
O1 C1 C2 N1 -172.6(4)
C7 C1 C2 N1 62.2(6)
C17 C1 C2 N1 -59.6(6)
O1 C1 C2 C3 4.0(7)
C7 C1 C2 C3 -121.2(5)
C17 C1 C2 C3 117.0(5)
N1 C2 C3 C4 2.7(8)
C1 C2 C3 C4 -173.7(5)
C2 C3 C4 C5 0.4(8)
C3 C4 C5 C6 -2.1(9)
C2 N1 C6 C5 2.2(8)
Ni1 N1 C6 C5 -178.8(4)
C4 C5 C6 N1 0.9(9)
C11 N2 C7 C8 4.4(8)
Ni1 N2 C7 C8 -174.7(4)
C11 N2 C7 C1 -174.6(5)
Ni1 N2 C7 C1 6.3(6)
O1 C1 C7 N2 171.3(5)
C2 C1 C7 N2 -63.1(6)
C17 C1 C7 N2 52.9(6)
O1 C1 C7 C8 -7.6(7)
C2 C1 C7 C8 117.9(6)
C17 C1 C7 C8 -126.0(6)
N2 C7 C8 C9 -0.2(9)
C1 C7 C8 C9 178.8(6)
C7 C8 C9 C10 -3.6(10)
C8 C9 C10 C11 3.2(10)
C7 N2 C11 C10 -4.8(8)
Ni1 N2 C11 C10 174.3(4)
C7 N2 C11 C12 167.6(5)
Ni1 N2 C11 C12 -13.3(6)
C9 C10 C11 N2 0.9(9)
C9 C10 C11 C12 -170.9(6)
C16 N3 C12 C13 4.3(9)
Ni1 N3 C12 C13 -147.8(5)
C16 N3 C12 C11 -176.9(5)
Ni1 N3 C12 C11 31.0(6)
N2 C11 C12 N3 -14.2(7)
C10 C11 C12 N3 158.1(5)
N2 C11 C12 C13 164.5(6)
C10 C11 C12 C13 -23.2(9)
N3 C12 C13 C14 -0.6(10)
C11 C12 C13 C14 -179.3(6)
C12 C13 C14 C15 -4.7(10)
C13 C14 C15 C16 6.2(11)
C12 N3 C16 C15 -2.7(10)
Ni1 N3 C16 C15 143.0(6)
C14 C15 C16 N3 -2.5(11)
C21 N4 C17 C18 6.4(9)
Ni1 N4 C17 C18 172.8(4)
C21 N4 C17 C1 -164.5(5)
Ni1 N4 C17 C1 1.8(7)
O1 C1 C17 N4 -179.0(5)
C7 C1 C17 N4 -57.2(7)
C2 C1 C17 N4 63.4(6)
O1 C1 C17 C18 10.2(7)
C7 C1 C17 C18 131.9(6)
C2 C1 C17 C18 -107.5(6)
N4 C17 C18 C19 -3.0(9)
C1 C17 C18 C19 167.3(6)
C17 C18 C19 C20 -1.7(10)
C18 C19 C20 C21 3.0(10)
C17 N4 C21 C20 -5.1(9)
Ni1 N4 C21 C20 -172.2(5)
C17 N4 C21 C22 168.4(5)
Ni1 N4 C21 C22 1.3(7)
C19 C20 C21 N4 0.4(9)
C19 C20 C21 C22 -172.3(6)
C26 N5 C22 C23 1.7(10)
Ni1 N5 C22 C23 -162.2(5)
C26 N5 C22 C21 -175.8(5)
Ni1 N5 C22 C21 20.3(7)
N4 C21 C22 N5 -14.6(8)
C20 C21 C22 N5 158.6(6)
N4 C21 C22 C23 167.9(6)
C20 C21 C22 C23 -18.9(10)
N5 C22 C23 C24 -0.5(11)
C21 C22 C23 C24 176.8(6)
C22 C23 C24 C25 -0.7(11)
C23 C24 C25 C26 0.7(11)
C22 N5 C26 C25 -1.8(10)
Ni1 N5 C26 C25 159.5(5)
C24 C25 C26 N5 0.6(11)
